data_4341965
loop_
_publ_author_name
'Luan, Lindong'
'Ding, Hejun'
'Yang, Meng'
'Lin, Zhien'
'Huang, Hui'

_publ_section_title
;
 A hybrid open-framework structure containing different manganese
 phosphate chains as its building blocks.
;
_journal_issue 1
_journal_name_full 'Inorganic chemistry'
_journal_page_first 19
_journal_page_last 21
_journal_paper_doi 10.1021/ic502601s
_journal_volume 54
_journal_year 2015
_chemical_formula_sum 'C10 H19 Mn5 N2 O26 P3'
_chemical_formula_weight 950.88
_chemical_name_systematic
; 
 ? 
;
_space_group_IT_number 2
_symmetry_cell_setting triclinic
_symmetry_space_group_name_Hall '-P 1'
_symmetry_space_group_name_H-M 'P -1'
_atom_sites_solution_hydrogens geom
_atom_sites_solution_primary direct
_atom_sites_solution_secondary difmap
_audit_creation_method SHELXL-97
_cell_angle_alpha 90.298(4)
_cell_angle_beta 92.209(3)
_cell_angle_gamma 90.805(4)
_cell_formula_units_Z 2
_cell_length_a 7.7266(3)
_cell_length_b 7.9643(4)
_cell_length_c 21.2205(8)
_cell_measurement_reflns_used 3420
_cell_measurement_temperature 293(2)
_cell_measurement_theta_max 29.0400
_cell_measurement_theta_min 3.1860
_cell_volume 1304.72(10)
_computing_structure_refinement 'SHELXL-97 (Sheldrick, 1997)'
_computing_structure_solution 'SHELXS-97 (Sheldrick, 1990)'
_diffrn_ambient_temperature 293(2)
_diffrn_measured_fraction_theta_full 0.998
_diffrn_measured_fraction_theta_max 0.998
_diffrn_measurement_device_type 'Xcalibur, Eos'
_diffrn_measurement_method '\w scans'
_diffrn_radiation_monochromator graphite
_diffrn_radiation_source 'fine-focus sealed tube'
_diffrn_radiation_type MoK\a
_diffrn_radiation_wavelength 0.71073
_diffrn_reflns_av_R_equivalents 0.0291
_diffrn_reflns_av_sigmaI/netI 0.0472
_diffrn_reflns_limit_h_max 9
_diffrn_reflns_limit_h_min -9
_diffrn_reflns_limit_k_max 9
_diffrn_reflns_limit_k_min -9
_diffrn_reflns_limit_l_max 26
_diffrn_reflns_limit_l_min -26
_diffrn_reflns_number 10709
_diffrn_reflns_theta_full 26.37
_diffrn_reflns_theta_max 26.37
_diffrn_reflns_theta_min 3.19
_exptl_absorpt_coefficient_mu 2.658
_exptl_absorpt_correction_T_max 1.00000
_exptl_absorpt_correction_T_min 0.81416
_exptl_absorpt_correction_type multi-scan
_exptl_absorpt_process_details
;
CrysAlisPro, Agilent Technologies,
Version 1.171.36.28 (release 01-02-2013 CrysAlis171 .NET)
(compiled Feb  1 2013,16:14:44)
Empirical absorption correction using spherical harmonics,
 implemented in SCALE3 ABSPACK scaling algorithm.
;
_exptl_crystal_colour light-pink
_exptl_crystal_density_diffrn 2.420
_exptl_crystal_density_method 'not measured'
_exptl_crystal_description block
_exptl_crystal_F_000 942
_exptl_crystal_size_max 0.32
_exptl_crystal_size_mid 0.26
_exptl_crystal_size_min 0.22
_refine_diff_density_max 0.452
_refine_diff_density_min -0.513
_refine_diff_density_rms 0.102
_refine_ls_extinction_method none
_refine_ls_goodness_of_fit_ref 1.044
_refine_ls_hydrogen_treatment mixed
_refine_ls_matrix_type full
_refine_ls_number_parameters 416
_refine_ls_number_reflns 5309
_refine_ls_number_restraints 0
_refine_ls_restrained_S_all 1.044
_refine_ls_R_factor_all 0.0475
_refine_ls_R_factor_gt 0.0336
_refine_ls_shift/su_max 0.001
_refine_ls_shift/su_mean 0.000
_refine_ls_structure_factor_coef Fsqd
_refine_ls_weighting_details 'calc w=1/[\s^2^(Fo^2^)+(0.0280P)^2^+0.4495P] where P=(Fo^2^+2Fc^2^)/3'
_refine_ls_weighting_scheme calc
_refine_ls_wR_factor_gt 0.0692
_refine_ls_wR_factor_ref 0.0756
_reflns_number_gt 4252
_reflns_number_total 5309
_reflns_threshold_expression >2sigma(I)
_cod_data_source_file ic502601s_si_002.cif
_cod_data_source_block 1
_cod_depositor_comments 'Adding full bibliography for 4341965--4341966.cif.'
_cod_original_sg_symbol_H-M P-1
_cod_database_code 4341965

loop_
_symmetry_equiv_pos_as_xyz
'x, y, z'
'-x, -y, -z'

loop_
_atom_site_label
_atom_site_type_symbol
_atom_site_fract_x
_atom_site_fract_y
_atom_site_fract_z
_atom_site_U_iso_or_equiv
_atom_site_adp_type
_atom_site_occupancy
_atom_site_symmetry_multiplicity
_atom_site_calc_flag
_atom_site_refinement_flags
Mn1 Mn 0.61130(6) 0.60285(6) 0.60548(2) 0.01309(12) Uani 1 1 d .
Mn2 Mn 0.29072(6) 0.84870(6) 0.55381(2) 0.01378(12) Uani 1 1 d .
Mn3 Mn 0.20044(6) 0.67359(6) 0.82351(2) 0.01369(12) Uani 1 1 d .
Mn4 Mn 0.52334(6) 0.42480(6) 0.87939(2) 0.01342(12) Uani 1 1 d .
Mn5 Mn 0.59743(6) 0.81821(7) 0.97460(2) 0.01818(13) Uani 1 1 d .
P1 P 0.58733(10) 0.74633(11) 0.45622(4) 0.01174(18) Uani 1 1 d .
P2 P 0.26565(10) 0.57450(11) 0.97999(4) 0.01203(18) Uani 1 1 d .
P3 P 0.32310(10) 0.05334(11) 0.88056(4) 0.01449(19) Uani 1 1 d .
O1 O 0.5082(3) 0.7126(3) 0.52057(10) 0.0154(5) Uani 1 1 d .
O2 O 0.7856(3) 0.7022(3) 0.46353(10) 0.0198(5) Uani 1 1 d .
H1 H 0.7989 0.6035 0.4539 0.030 Uiso 1 1 calc R
O3 O 0.5001(3) 0.6346(3) 0.40543(10) 0.0165(5) Uani 1 1 d .
O4 O 0.5795(3) 0.9280(3) 0.43720(10) 0.0172(5) Uani 1 1 d .
O5 O 0.4103(3) 0.6520(3) 1.02233(10) 0.0159(5) Uani 1 1 d .
O6 O 0.3220(3) 0.5841(3) 0.91185(10) 0.0186(5) Uani 1 1 d .
O7 O 0.1074(3) 0.6948(3) 0.98683(11) 0.0227(6) Uani 1 1 d .
H2 H 0.0188 0.6386 0.9910 0.034 Uiso 1 1 calc R
O8 O 0.2147(3) 0.3967(3) 0.99782(11) 0.0192(5) Uani 1 1 d .
O9 O 0.4156(3) 0.2010(3) 0.85274(10) 0.0223(5) Uani 1 1 d .
O10 O 0.1313(3) 0.1124(3) 0.89545(12) 0.0290(6) Uani 1 1 d .
H3 H 0.1101 0.1998 0.8766 0.043 Uiso 1 1 calc R
O11 O 0.4044(3) 0.0028(3) 0.94464(10) 0.0193(5) Uani 1 1 d .
O12 O 0.3034(3) -0.0915(3) 0.83565(10) 0.0240(6) Uani 1 1 d .
O13 O 0.8711(3) 0.5107(3) 0.58961(11) 0.0187(5) Uani 1 1 d .
O14 O 1.1317(3) 0.6051(3) 0.56393(11) 0.0197(5) Uani 1 1 d .
O15 O 0.7850(3) 0.8242(3) 0.62137(10) 0.0176(5) Uani 1 1 d .
O16 O 1.0406(3) 0.9202(3) 0.59120(11) 0.0194(5) Uani 1 1 d .
O17 O 0.4225(3) 0.5358(3) 0.78878(10) 0.0180(5) Uani 1 1 d .
O18 O 0.6089(3) 0.5430(3) 0.71106(10) 0.0202(5) Uani 1 1 d .
O19 O 0.1996(3) 0.7201(3) 0.71954(10) 0.0214(6) Uani 1 1 d .
O20 O 0.3962(3) 0.7457(3) 0.64521(10) 0.0170(5) Uani 1 1 d .
O21 O 0.7738(3) 0.3551(3) 0.84932(11) 0.0200(5) Uani 1 1 d .
O22 O 1.0337(3) 0.4492(3) 0.82479(13) 0.0316(7) Uani 1 1 d .
O23 O 0.6811(3) 0.6716(3) 0.87848(10) 0.0194(5) Uani 1 1 d .
O24 O 0.9414(3) 0.7625(3) 0.84915(11) 0.0211(5) Uani 1 1 d .
OW1 O 0.1652(3) 0.8270(3) 0.45908(10) 0.0209(5) Uani 1 1 d .
H4 H 0.1355 0.7280 0.4556 0.031 Uiso 1 1 d R
H5 H 0.0802 0.8866 0.4544 0.031 Uiso 1 1 d R
OW2 O 0.8087(3) 0.9820(3) 0.94802(12) 0.0357(7) Uani 1 1 d .
H6 H 0.8120 1.0714 0.9677 0.054 Uiso 1 1 d R
H7 H 0.8986 0.9642 0.9323 0.064(17) Uiso 1 1 d R
N1 N 0.2978(3) 0.8504(4) 0.33199(12) 0.0212(7) Uani 1 1 d .
H8 H 0.2766 0.9409 0.3559 0.025 Uiso 1 1 calc R
H9 H 0.3507 0.7739 0.3568 0.025 Uiso 1 1 calc R
N2 N 0.1622(4) 0.9476(4) 0.21066(13) 0.0266(7) Uani 1 1 d .
H10 H 0.1099 1.0223 0.1849 0.032 Uiso 1 1 calc R
H11 H 0.1864 0.8563 0.1876 0.032 Uiso 1 1 calc R
C1 C 0.9826(4) 0.6240(4) 0.58308(14) 0.0143(7) Uani 1 1 d .
C2 C 0.9326(4) 0.8061(4) 0.60015(14) 0.0140(7) Uani 1 1 d .
C3 C 0.4712(4) 0.5788(4) 0.73479(14) 0.0126(7) Uani 1 1 d .
C4 C 0.3406(4) 0.6915(4) 0.69713(14) 0.0140(7) Uani 1 1 d .
C5 C 0.8840(4) 0.4697(4) 0.84257(15) 0.0163(7) Uani 1 1 d .
C6 C 0.8294(4) 0.6511(4) 0.85815(14) 0.0148(7) Uani 1 1 d .
C7 C 0.1298(4) 0.7782(5) 0.30596(16) 0.0236(8) Uani 1 1 d .
H12 H 0.0541 0.7539 0.3403 0.028 Uiso 1 1 calc R
H13 H 0.1509 0.6738 0.2840 0.028 Uiso 1 1 calc R
C8 C 0.0431(5) 0.8992(5) 0.26125(16) 0.0275(9) Uani 1 1 d .
H14 H -0.0612 0.8476 0.2425 0.033 Uiso 1 1 calc R
H15 H 0.0101 0.9987 0.2842 0.033 Uiso 1 1 calc R
C9 C 0.4144(5) 0.8998(5) 0.28123(16) 0.0258(8) Uani 1 1 d .
H16 H 0.4455 0.8010 0.2575 0.031 Uiso 1 1 calc R
H17 H 0.5198 0.9501 0.2996 0.031 Uiso 1 1 calc R
C10 C 0.3265(5) 1.0227(5) 0.23797(17) 0.0286(9) Uani 1 1 d .
H18 H 0.3014 1.1243 0.2612 0.034 Uiso 1 1 calc R
H19 H 0.4025 1.0524 0.2043 0.034 Uiso 1 1 calc R

loop_
_atom_site_aniso_label
_atom_site_aniso_U_11
_atom_site_aniso_U_22
_atom_site_aniso_U_33
_atom_site_aniso_U_23
_atom_site_aniso_U_13
_atom_site_aniso_U_12
Mn1 0.0122(2) 0.0124(3) 0.0147(3) 0.0010(2) 0.00178(19) -0.0004(2)
Mn2 0.0120(2) 0.0124(3) 0.0171(3) 0.0009(2) 0.00150(19) -0.0001(2)
Mn3 0.0128(2) 0.0135(3) 0.0149(3) 0.0002(2) 0.00268(19) -0.0017(2)
Mn4 0.0138(2) 0.0120(3) 0.0147(3) 0.0007(2) 0.00231(19) -0.0017(2)
Mn5 0.0188(3) 0.0151(3) 0.0208(3) 0.0021(2) 0.0036(2) -0.0014(2)
P1 0.0124(4) 0.0094(4) 0.0134(4) 0.0007(3) 0.0013(3) -0.0001(3)
P2 0.0102(4) 0.0123(4) 0.0137(4) 0.0014(3) 0.0017(3) -0.0005(3)
P3 0.0153(4) 0.0127(4) 0.0153(4) 0.0005(3) 0.0000(3) -0.0032(4)
O1 0.0167(11) 0.0156(13) 0.0142(11) 0.0015(10) 0.0027(9) 0.0028(10)
O2 0.0146(11) 0.0167(13) 0.0282(13) -0.0050(11) 0.0012(10) 0.0012(10)
O3 0.0205(12) 0.0120(12) 0.0167(12) 0.0011(10) -0.0007(9) -0.0024(10)
O4 0.0193(11) 0.0094(12) 0.0229(13) 0.0019(10) 0.0008(10) -0.0027(10)
O5 0.0175(11) 0.0132(12) 0.0168(12) -0.0004(9) -0.0005(9) -0.0032(10)
O6 0.0210(12) 0.0222(14) 0.0130(11) 0.0018(10) 0.0032(9) 0.0052(11)
O7 0.0118(11) 0.0192(14) 0.0376(15) 0.0013(11) 0.0067(10) -0.0004(10)
O8 0.0152(11) 0.0133(13) 0.0291(13) 0.0053(10) 0.0040(10) -0.0031(10)
O9 0.0282(13) 0.0172(13) 0.0211(13) 0.0027(10) 0.0005(10) -0.0093(11)
O10 0.0195(12) 0.0275(16) 0.0400(16) 0.0065(12) 0.0018(11) 0.0042(12)
O11 0.0210(12) 0.0191(13) 0.0177(12) 0.0019(10) 0.0004(10) -0.0006(11)
O12 0.0344(14) 0.0169(14) 0.0205(13) -0.0034(11) 0.0015(11) -0.0080(12)
O13 0.0157(11) 0.0115(12) 0.0291(13) 0.0007(10) 0.0055(10) -0.0018(10)
O14 0.0131(11) 0.0142(13) 0.0321(14) -0.0021(11) 0.0055(10) 0.0014(10)
O15 0.0148(11) 0.0138(13) 0.0247(13) -0.0049(10) 0.0070(10) -0.0009(10)
O16 0.0163(11) 0.0131(13) 0.0288(13) -0.0016(10) 0.0024(10) -0.0003(10)
O17 0.0200(12) 0.0235(14) 0.0109(11) 0.0049(10) 0.0032(9) 0.0025(11)
O18 0.0169(12) 0.0265(15) 0.0179(12) 0.0039(11) 0.0049(10) 0.0082(11)
O19 0.0164(12) 0.0299(15) 0.0184(12) 0.0009(11) 0.0038(10) 0.0076(11)
O20 0.0171(11) 0.0212(14) 0.0129(12) 0.0051(10) 0.0012(9) 0.0026(10)
O21 0.0159(11) 0.0129(13) 0.0316(14) -0.0015(10) 0.0081(10) -0.0040(10)
O22 0.0174(12) 0.0225(15) 0.0558(18) -0.0150(13) 0.0148(12) -0.0064(11)
O23 0.0138(11) 0.0172(13) 0.0273(13) 0.0005(11) 0.0041(10) -0.0018(10)
O24 0.0136(11) 0.0149(13) 0.0349(15) 0.0047(11) 0.0017(10) -0.0031(10)
OW1 0.0204(12) 0.0177(13) 0.0244(13) 0.0016(11) -0.0030(10) 0.0004(11)
OW2 0.0354(15) 0.0274(16) 0.0458(17) -0.0158(13) 0.0246(13) -0.0101(13)
N1 0.0298(16) 0.0171(16) 0.0166(15) 0.0021(12) -0.0034(12) 0.0048(14)
N2 0.0464(19) 0.0176(17) 0.0158(15) 0.0004(13) -0.0021(14) 0.0114(15)
C1 0.0148(16) 0.0138(18) 0.0142(16) 0.0013(13) -0.0001(13) 0.0005(14)
C2 0.0135(16) 0.0143(18) 0.0138(16) -0.0013(14) -0.0017(13) -0.0003(14)
C3 0.0153(16) 0.0102(17) 0.0122(16) -0.0008(13) -0.0005(13) -0.0032(14)
C4 0.0165(16) 0.0127(17) 0.0127(16) 0.0007(13) -0.0005(13) -0.0023(14)
C5 0.0166(16) 0.0168(18) 0.0157(17) -0.0029(14) 0.0032(13) -0.0012(15)
C6 0.0164(16) 0.0157(18) 0.0123(16) 0.0039(14) -0.0005(13) -0.0002(14)
C7 0.0290(19) 0.023(2) 0.0186(18) -0.0009(15) -0.0004(15) -0.0004(17)
C8 0.034(2) 0.028(2) 0.0200(19) -0.0040(17) -0.0025(16) 0.0062(18)
C9 0.030(2) 0.021(2) 0.027(2) 0.0008(16) 0.0054(16) 0.0012(17)
C10 0.044(2) 0.019(2) 0.024(2) 0.0013(16) 0.0081(17) 0.0001(18)

loop_
_atom_type_symbol
_atom_type_description
_atom_type_scat_dispersion_real
_atom_type_scat_dispersion_imag
_atom_type_scat_source
C C 0.0033 0.0016 'International Tables Vol C Tables 4.2.6.8 and 6.1.1.4'
H H 0.0000 0.0000 'International Tables Vol C Tables 4.2.6.8 and 6.1.1.4'
N N 0.0061 0.0033 'International Tables Vol C Tables 4.2.6.8 and 6.1.1.4'
O O 0.0106 0.0060 'International Tables Vol C Tables 4.2.6.8 and 6.1.1.4'
P P 0.1023 0.0942 'International Tables Vol C Tables 4.2.6.8 and 6.1.1.4'
Mn Mn 0.3368 0.7283 'International Tables Vol C Tables 4.2.6.8 and 6.1.1.4'

loop_
_geom_angle_atom_site_label_1
_geom_angle_atom_site_label_2
_geom_angle_atom_site_label_3
_geom_angle
_geom_angle_site_symmetry_1
_geom_angle_site_symmetry_3
O3 Mn1 O1 98.34(9) 2_666 .
O3 Mn1 O13 92.72(9) 2_666 .
O1 Mn1 O13 109.30(8) . .
O3 Mn1 O15 166.97(8) 2_666 .
O1 Mn1 O15 90.18(9) . .
O13 Mn1 O15 75.09(8) . .
O3 Mn1 O20 101.58(9) 2_666 .
O1 Mn1 O20 80.90(8) . .
O13 Mn1 O20 161.18(8) . .
O15 Mn1 O20 89.44(8) . .
O3 Mn1 O18 84.12(9) 2_666 .
O1 Mn1 O18 153.56(8) . .
O13 Mn1 O18 96.81(8) . .
O15 Mn1 O18 92.65(8) . .
O20 Mn1 O18 72.86(8) . .
O4 Mn2 O1 95.01(9) 2_676 .
O4 Mn2 O16 99.77(9) 2_676 1_455
O1 Mn2 O16 164.75(9) . 1_455
O4 Mn2 OW1 110.02(9) 2_676 .
O1 Mn2 OW1 89.29(8) . .
O16 Mn2 OW1 89.17(8) 1_455 .
O4 Mn2 O20 94.76(9) 2_676 .
O1 Mn2 O20 80.12(8) . .
O16 Mn2 O20 94.83(8) 1_455 .
OW1 Mn2 O20 153.87(9) . .
O4 Mn2 O14 168.78(9) 2_676 1_455
O1 Mn2 O14 91.59(8) . 1_455
O16 Mn2 O14 73.22(8) 1_455 1_455
OW1 Mn2 O14 79.08(9) . 1_455
O20 Mn2 O14 77.42(8) . 1_455
O12 Mn3 O22 164.65(9) 1_565 1_455
O12 Mn3 O6 92.63(9) 1_565 .
O22 Mn3 O6 87.18(10) 1_455 .
O12 Mn3 O17 101.56(9) 1_565 .
O22 Mn3 O17 93.46(9) 1_455 .
O6 Mn3 O17 78.57(8) . .
O12 Mn3 O24 91.09(9) 1_565 1_455
O22 Mn3 O24 74.19(9) 1_455 1_455
O6 Mn3 O24 105.19(8) . 1_455
O17 Mn3 O24 166.70(9) . 1_455
O12 Mn3 O19 87.44(9) 1_565 .
O22 Mn3 O19 99.83(10) 1_455 .
O6 Mn3 O19 152.28(8) . .
O17 Mn3 O19 74.28(8) . .
O24 Mn3 O19 102.52(8) 1_455 .
O9 Mn4 O21 92.69(9) . .
O9 Mn4 O6 108.48(9) . .
O21 Mn4 O6 158.43(9) . .
O9 Mn4 O5 95.30(9) . 2_667
O21 Mn4 O5 91.41(8) . 2_667
O6 Mn4 O5 90.72(8) . 2_667
O9 Mn4 O17 89.28(9) . .
O21 Mn4 O17 98.18(8) . .
O6 Mn4 O17 78.53(8) . .
O5 Mn4 O17 169.18(8) 2_667 .
O9 Mn4 O23 161.78(9) . .
O21 Mn4 O23 74.99(8) . .
O6 Mn4 O23 83.46(8) . .
O5 Mn4 O23 98.33(8) 2_667 .
O17 Mn4 O23 79.46(8) . .
OW2 Mn5 O11 91.79(10) . 1_565
OW2 Mn5 O5 167.54(9) . .
O11 Mn5 O5 94.96(8) 1_565 .
OW2 Mn5 O11 81.40(9) . 2_667
O11 Mn5 O11 76.36(9) 1_565 2_667
O5 Mn5 O11 90.02(8) . 2_667
OW2 Mn5 O8 92.20(9) . 2_667
O11 Mn5 O8 174.68(9) 1_565 2_667
O5 Mn5 O8 81.76(8) . 2_667
O11 Mn5 O8 107.72(8) 2_667 2_667
OW2 Mn5 O23 80.82(9) . .
O11 Mn5 O23 106.32(8) 1_565 .
O5 Mn5 O23 107.17(8) . .
O11 Mn5 O23 162.09(8) 2_667 .
O8 Mn5 O23 70.89(8) 2_667 .
O4 P1 O3 110.53(13) . .
O4 P1 O1 113.05(13) . .
O3 P1 O1 110.32(13) . .
O4 P1 O2 106.45(13) . .
O3 P1 O2 109.52(12) . .
O1 P1 O2 106.79(12) . .
O8 P2 O5 114.06(13) . .
O8 P2 O6 111.67(13) . .
O5 P2 O6 107.94(13) . .
O8 P2 O7 110.06(13) . .
O5 P2 O7 104.89(13) . .
O6 P2 O7 107.85(13) . .
O12 P3 O9 112.58(13) . .
O12 P3 O11 112.58(14) . .
O9 P3 O11 112.07(13) . .
O12 P3 O10 106.73(14) . .
O9 P3 O10 107.29(14) . .
O11 P3 O10 104.99(13) . .
P1 O1 Mn1 132.19(12) . .
P1 O1 Mn2 122.90(13) . .
Mn1 O1 Mn2 102.04(8) . .
P1 O2 H1 109.5 . .
P1 O3 Mn1 140.18(14) . 2_666
P1 O4 Mn2 142.67(14) . 2_676
P2 O5 Mn4 125.38(13) . 2_667
P2 O5 Mn5 115.84(12) . .
Mn4 O5 Mn5 117.66(9) 2_667 .
P2 O6 Mn4 120.56(13) . .
P2 O6 Mn3 134.28(13) . .
Mn4 O6 Mn3 102.60(9) . .
P2 O7 H2 109.5 . .
P2 O8 Mn5 126.30(12) . 2_667
P3 O9 Mn4 139.97(14) . .
P3 O10 H3 109.5 . .
P3 O11 Mn5 134.04(13) . 1_545
P3 O11 Mn5 119.65(13) . 2_667
Mn5 O11 Mn5 103.64(9) 1_545 2_667
P3 O12 Mn3 144.20(15) . 1_545
C1 O13 Mn1 114.2(2) . .
C1 O14 Mn2 115.1(2) . 1_655
C2 O15 Mn1 113.6(2) . .
C2 O16 Mn2 117.7(2) . 1_655
C3 O17 Mn3 115.4(2) . .
C3 O17 Mn4 141.3(2) . .
Mn3 O17 Mn4 99.67(8) . .
C3 O18 Mn1 112.82(19) . .
C4 O19 Mn3 112.26(19) . .
C4 O20 Mn1 115.8(2) . .
C4 O20 Mn2 138.9(2) . .
Mn1 O20 Mn2 96.88(8) . .
C5 O21 Mn4 117.8(2) . .
C5 O22 Mn3 116.3(2) . 1_655
C6 O23 Mn4 112.1(2) . .
C6 O23 Mn5 128.8(2) . .
Mn4 O23 Mn5 103.81(8) . .
C6 O24 Mn3 116.2(2) . 1_655
Mn2 OW1 H4 105.0 . .
Mn2 OW1 H5 113.2 . .
H4 OW1 H5 109.5 . .
Mn5 OW2 H6 112.8 . .
Mn5 OW2 H7 132.5 . .
H6 OW2 H7 111.3 . .
C9 N1 C7 111.8(3) . .
C9 N1 H8 109.3 . .
C7 N1 H8 109.3 . .
C9 N1 H9 109.3 . .
C7 N1 H9 109.3 . .
H8 N1 H9 107.9 . .
C8 N2 C10 111.0(3) . .
C8 N2 H10 109.4 . .
C10 N2 H10 109.4 . .
C8 N2 H11 109.4 . .
C10 N2 H11 109.4 . .
H10 N2 H11 108.0 . .
O14 C1 O13 126.2(3) . .
O14 C1 C2 116.2(3) . .
O13 C1 C2 117.5(3) . .
O16 C2 O15 126.1(3) . .
O16 C2 C1 117.7(3) . .
O15 C2 C1 116.2(3) . .
O18 C3 O17 126.6(3) . .
O18 C3 C4 119.0(3) . .
O17 C3 C4 114.4(3) . .
O19 C4 O20 127.0(3) . .
O19 C4 C3 118.8(3) . .
O20 C4 C3 114.1(3) . .
O22 C5 O21 125.2(3) . .
O22 C5 C6 117.6(3) . .
O21 C5 C6 117.2(3) . .
O24 C6 O23 127.0(3) . .
O24 C6 C5 115.3(3) . .
O23 C6 C5 117.8(3) . .
N1 C7 C8 110.6(3) . .
N1 C7 H12 109.5 . .
C8 C7 H12 109.5 . .
N1 C7 H13 109.5 . .
C8 C7 H13 109.5 . .
H12 C7 H13 108.1 . .
N2 C8 C7 110.3(3) . .
N2 C8 H14 109.6 . .
C7 C8 H14 109.6 . .
N2 C8 H15 109.6 . .
C7 C8 H15 109.6 . .
H14 C8 H15 108.1 . .
N1 C9 C10 110.2(3) . .
N1 C9 H16 109.6 . .
C10 C9 H16 109.6 . .
N1 C9 H17 109.6 . .
C10 C9 H17 109.6 . .
H16 C9 H17 108.1 . .
N2 C10 C9 109.9(3) . .
N2 C10 H18 109.7 . .
C9 C10 H18 109.7 . .
N2 C10 H19 109.7 . .
C9 C10 H19 109.7 . .
H18 C10 H19 108.2 . .

loop_
_geom_bond_atom_site_label_1
_geom_bond_atom_site_label_2
_geom_bond_distance
_geom_bond_site_symmetry_2
Mn1 O3 2.075(2) 2_666
Mn1 O1 2.138(2) .
Mn1 O13 2.185(2) .
Mn1 O15 2.217(2) .
Mn1 O20 2.218(2) .
Mn1 O18 2.294(2) .
Mn2 O4 2.034(2) 2_676
Mn2 O1 2.152(2) .
Mn2 O16 2.198(2) 1_455
Mn2 OW1 2.203(2) .
Mn2 O20 2.239(2) .
Mn2 O14 2.297(2) 1_455
Mn3 O12 2.034(2) 1_565
Mn3 O22 2.189(3) 1_455
Mn3 O6 2.191(2) .
Mn3 O17 2.198(2) .
Mn3 O24 2.219(2) 1_455
Mn3 O19 2.239(2) .
Mn4 O9 2.025(2) .
Mn4 O21 2.141(2) .
Mn4 O6 2.152(2) .
Mn4 O5 2.220(2) 2_667
Mn4 O17 2.238(2) .
Mn4 O23 2.299(2) .
Mn5 OW2 2.168(3) .
Mn5 O11 2.188(2) 1_565
Mn5 O5 2.223(2) .
Mn5 O11 2.224(2) 2_667
Mn5 O8 2.323(2) 2_667
Mn5 O23 2.458(2) .
P1 O4 1.506(2) .
P1 O3 1.525(2) .
P1 O1 1.541(2) .
P1 O2 1.578(2) .
P2 O8 1.518(2) .
P2 O5 1.528(2) .
P2 O6 1.528(2) .
P2 O7 1.575(2) .
P3 O12 1.495(2) .
P3 O9 1.503(2) .
P3 O11 1.534(2) .
P3 O10 1.603(2) .
O2 H1 0.8200 .
O3 Mn1 2.075(2) 2_666
O4 Mn2 2.034(2) 2_676
O5 Mn4 2.220(2) 2_667
O7 H2 0.8200 .
O8 Mn5 2.323(2) 2_667
O10 H3 0.8200 .
O11 Mn5 2.188(2) 1_545
O11 Mn5 2.224(2) 2_667
O12 Mn3 2.034(2) 1_545
O13 C1 1.251(4) .
O14 C1 1.247(4) .
O14 Mn2 2.297(2) 1_655
O15 C2 1.252(4) .
O16 C2 1.245(4) .
O16 Mn2 2.198(2) 1_655
O17 C3 1.267(4) .
O18 C3 1.231(4) .
O19 C4 1.229(4) .
O20 C4 1.273(4) .
O21 C5 1.252(4) .
O22 C5 1.243(4) .
O22 Mn3 2.189(3) 1_655
O23 C6 1.252(4) .
O24 C6 1.251(4) .
O24 Mn3 2.219(2) 1_655
OW1 H4 0.8197 .
OW1 H5 0.8191 .
OW2 H6 0.8240 .
OW2 H7 0.7960 .
N1 C9 1.482(4) .
N1 C7 1.497(4) .
N1 H8 0.9000 .
N1 H9 0.9000 .
N2 C8 1.490(4) .
N2 C10 1.491(4) .
N2 H10 0.9000 .
N2 H11 0.9000 .
C1 C2 1.551(4) .
C3 C4 1.560(4) .
C5 C6 1.549(5) .
C7 C8 1.502(5) .
C7 H12 0.9700 .
C7 H13 0.9700 .
C8 H14 0.9700 .
C8 H15 0.9700 .
C9 C10 1.498(5) .
C9 H16 0.9700 .
C9 H17 0.9700 .
C10 H18 0.9700 .
C10 H19 0.9700 .
